data_4026973
loop_
_publ_author_name
'Alexander O. Terent'ev'
'Ivan A. Yaremenko'
'Vladimir V. Chernyshev'
'Valery M. Dembitsky'
'Gennady I. Nikishin'

_publ_contact_author V.V.Chernyshev
_publ_contact_author_address
;
      Department of Chemistry 
      Moscow State University
      119991 Moscow
      Russia
;
_publ_contact_author_email vladimir@struct.chem.msu.ru
_publ_contact_author_fax '+ 7-495-9390898'
_publ_contact_author_name 'Dr. Vladimir V. Chernyshev'
_publ_contact_author_phone '+ 7-495-9393654'
_publ_section_title
;
 Selective Synthesis of Cyclic Peroxides from Triketones and H2O2
;
_journal_name_full 'Journal of Organic Chemistry'
_journal_page_first 1833
_journal_page_last 1842
_journal_paper_doi 10.1021/jo202437r
_journal_volume 77
_journal_year 2012
_chemical_formula_moiety 'C14 H15 Br O4'
_chemical_formula_sum 'C14 H15 Br O4'
_chemical_formula_weight 327.17
_chemical_name_systematic
; 
3-(4-Bromophenyl)-6,7a-dimethyltetrahydro
-3H,4H-3,6-epoxy[1,2]dioxolo[3,4-b]pyran
;
_space_group_IT_number 29
_symmetry_cell_setting orthorhombic
_symmetry_space_group_name_Hall 'P 2c -2ac'
_symmetry_space_group_name_H-M 'P c a 21'
_atom_sites_solution_hydrogens geom
_atom_sites_solution_primary direct
_atom_sites_solution_secondary difmap
_audit_creation_method SHELXL-97
_cell_angle_alpha 90.00
_cell_angle_beta 90.00
_cell_angle_gamma 90.00
_cell_formula_units_Z 4
_cell_length_a 14.787(5)
_cell_length_b 6.7567(16)
_cell_length_c 13.309(5)
_cell_measurement_reflns_used 25
_cell_measurement_temperature 295(2)
_cell_measurement_theta_max 12.12
_cell_measurement_theta_min 10.15
_cell_volume 1329.7(7)
_computing_cell_refinement 'CAD4 Express (Enraf Nonius, 1994)'
_computing_data_collection 'CAD4 Express (Enraf Nonius, 1994)'
_computing_data_reduction 'XCAD4 (Harms & Wocadlo, 1995)'
_computing_structure_refinement 'SHELXL97 (Sheldrick, 2008)'
_computing_structure_solution 'SHELXS97 (Sheldrick, 2008)'
_diffrn_ambient_temperature 295(2)
_diffrn_detector 'scintillation LiI'
_diffrn_detector_dtime 1.195
_diffrn_measured_fraction_theta_full 1.000
_diffrn_measured_fraction_theta_max 1.000
_diffrn_measurement_device '\k-geometry diffractometer'
_diffrn_measurement_device_type 'Enraf Nonius CAD4'
_diffrn_measurement_method 'non-profiled omega scans'
_diffrn_radiation_monochromator graphite
_diffrn_radiation_probe x-ray
_diffrn_radiation_source 'fine-focus sealed tube'
_diffrn_radiation_type AgK\a
_diffrn_radiation_wavelength 0.56085
_diffrn_reflns_av_R_equivalents 0.0266
_diffrn_reflns_av_sigmaI/netI 0.0646
_diffrn_reflns_limit_h_max 19
_diffrn_reflns_limit_h_min -15
_diffrn_reflns_limit_k_max 9
_diffrn_reflns_limit_k_min -7
_diffrn_reflns_limit_l_max 17
_diffrn_reflns_limit_l_min -13
_diffrn_reflns_number 2545
_diffrn_reflns_theta_full 21.97
_diffrn_reflns_theta_max 21.97
_diffrn_reflns_theta_min 2.17
_diffrn_source 'Enraf Nonius FR590'
_diffrn_standards_interval_time 120
_diffrn_standards_number 2
_exptl_absorpt_coefficient_mu 1.665
_exptl_absorpt_correction_T_max 0.83
_exptl_absorpt_correction_T_min 0.65
_exptl_absorpt_correction_type psi-scan
_exptl_absorpt_process_details
; 
North A.C.T., Phillips D.C. & Mathews F.S. (1968) Acta. Cryst. A24, 351
Number of psi-scan sets used was   3
Theta correction was applied.
Averaged transmission function was used.
No Fourier smoothing was applied.

;
_exptl_crystal_colour colourless
_exptl_crystal_density_diffrn 1.634
_exptl_crystal_description prism
_exptl_crystal_F_000 664
_exptl_crystal_size_max 0.40
_exptl_crystal_size_mid 0.20
_exptl_crystal_size_min 0.20
_refine_diff_density_max 0.284
_refine_diff_density_min -0.317
_refine_diff_density_rms 0.077
_refine_ls_abs_structure_details 'Flack H D (1983), Acta Cryst. A39, 876-881'
_refine_ls_abs_structure_Flack 0.008(19)
_refine_ls_extinction_method none
_refine_ls_goodness_of_fit_ref 1.019
_refine_ls_hydrogen_treatment constr
_refine_ls_matrix_type full
_refine_ls_number_parameters 174
_refine_ls_number_reflns 2458
_refine_ls_number_restraints 1
_refine_ls_restrained_S_all 1.019
_refine_ls_R_factor_all 0.0898
_refine_ls_R_factor_gt 0.0416
_refine_ls_shift/su_max 0.003
_refine_ls_shift/su_mean 0.000
_refine_ls_structure_factor_coef Fsqd
_refine_ls_weighting_details 'calc w=1/[\s^2^(Fo^2^)+(0.03P)^2^] where P=(Fo^2^+2Fc^2^)/3'
_refine_ls_weighting_scheme calc
_refine_ls_wR_factor_gt 0.0724
_refine_ls_wR_factor_ref 0.0839
_reflns_number_gt 1628
_reflns_number_total 2458
_reflns_threshold_expression >2sigma(I)
_cod_data_source_file jo202437r_si_002.cif
_cod_data_source_block ioh31
_cod_database_code 4026973

loop_
_symmetry_equiv_pos_as_xyz
'x, y, z'
'-x, -y, z+1/2'
'-x+1/2, y, z+1/2'
'x+1/2, -y, z'

loop_
_atom_site_label
_atom_site_type_symbol
_atom_site_fract_x
_atom_site_fract_y
_atom_site_fract_z
_atom_site_U_iso_or_equiv
_atom_site_adp_type
_atom_site_occupancy
_atom_site_symmetry_multiplicity
_atom_site_calc_flag
_atom_site_refinement_flags
Br1 Br 0.30745(4) 0.21959(7) 0.88350(3) 0.05631(18) Uani 1 1 d .
O1 O 0.0941(2) -0.2643(5) 0.5058(2) 0.0389(9) Uani 1 1 d .
O2 O -0.0374(3) -0.4422(5) 0.4641(3) 0.0437(10) Uani 1 1 d .
O3 O 0.0183(3) -0.6313(6) 0.5951(3) 0.0522(11) Uani 1 1 d .
O4 O 0.1014(3) -0.5195(5) 0.6220(3) 0.0499(10) Uani 1 1 d .
C5 C 0.0114(4) -0.2632(10) 0.4482(4) 0.0395(17) Uani 1 1 d .
C6 C 0.1719(4) -0.2628(8) 0.7653(4) 0.0410(15) Uani 1 1 d .
H6 H 0.1585 -0.3913 0.7854 0.049 Uiso 1 1 calc .
C7 C 0.0370(5) -0.2576(11) 0.3400(5) 0.059(2) Uani 1 1 d .
H7A H 0.0789 -0.3627 0.3260 0.089 Uiso 1 1 calc R
H7B H 0.0648 -0.1327 0.3249 0.089 Uiso 1 1 calc R
H7C H -0.0161 -0.2739 0.2994 0.089 Uiso 1 1 calc R
C8 C 0.1397(3) -0.1956(8) 0.6742(4) 0.0332(12) Uani 1 1 d .
C9 C 0.2406(4) 0.0483(8) 0.7986(4) 0.0339(13) Uani 1 1 d .
C10 C -0.0480(4) -0.4882(9) 0.5674(4) 0.0414(14) Uani 1 1 d .
C11 C 0.0796(4) -0.3161(7) 0.6077(4) 0.0352(13) Uani 1 1 d .
C12 C 0.1588(4) -0.0020(9) 0.6479(4) 0.0386(13) Uani 1 1 d .
H12 H 0.1380 0.0468 0.5868 0.046 Uiso 1 1 calc .
C13 C -0.0443(4) -0.0906(8) 0.4838(4) 0.0453(15) Uani 1 1 d .
H13A H -0.1002 -0.0839 0.4459 0.054 Uiso 1 1 calc .
H13B H -0.0113 0.0317 0.4733 0.054 Uiso 1 1 calc .
C14 C 0.2079(4) 0.1201(8) 0.7103(4) 0.0387(13) Uani 1 1 d .
H14 H 0.2186 0.2509 0.6921 0.046 Uiso 1 1 calc .
C15 C 0.2236(4) -0.1447(9) 0.8275(4) 0.0389(14) Uani 1 1 d .
H15 H 0.2465 -0.1939 0.8876 0.047 Uiso 1 1 calc .
C16 C -0.0218(4) -0.3077(8) 0.6302(4) 0.0353(14) Uani 1 1 d .
H16 H -0.0338 -0.3305 0.7017 0.042 Uiso 1 1 calc .
C17 C -0.0649(4) -0.1167(8) 0.5948(5) 0.0432(14) Uani 1 1 d .
H17A H -0.0408 -0.0059 0.6326 0.052 Uiso 1 1 calc .
H17B H -0.1297 -0.1216 0.6052 0.052 Uiso 1 1 calc .
C18 C -0.1392(4) -0.5799(9) 0.5828(5) 0.0546(18) Uani 1 1 d .
H18A H -0.1853 -0.4877 0.5629 0.082 Uiso 1 1 calc R
H18B H -0.1468 -0.6129 0.6524 0.082 Uiso 1 1 calc R
H18C H -0.1440 -0.6977 0.5428 0.082 Uiso 1 1 calc R

loop_
_atom_site_aniso_label
_atom_site_aniso_U_11
_atom_site_aniso_U_22
_atom_site_aniso_U_33
_atom_site_aniso_U_23
_atom_site_aniso_U_13
_atom_site_aniso_U_12
Br1 0.0622(3) 0.0551(3) 0.0517(3) -0.0017(6) -0.0159(4) -0.0065(3)
O1 0.038(2) 0.050(2) 0.0292(18) -0.0005(18) 0.0038(16) 0.0029(19)
O2 0.055(3) 0.041(2) 0.035(2) 0.0010(18) -0.0003(19) -0.007(2)
O3 0.060(3) 0.031(2) 0.065(3) 0.001(2) -0.010(2) 0.005(2)
O4 0.049(2) 0.035(2) 0.066(3) 0.001(2) -0.017(2) 0.012(2)
C5 0.044(4) 0.048(4) 0.026(3) 0.005(3) -0.007(3) -0.003(3)
C6 0.047(4) 0.035(3) 0.041(3) 0.013(3) 0.000(3) 0.004(3)
C7 0.070(5) 0.078(5) 0.031(3) 0.005(3) -0.002(3) -0.025(4)
C8 0.029(3) 0.036(3) 0.034(3) 0.005(3) -0.002(2) 0.004(3)
C9 0.029(3) 0.043(3) 0.030(3) -0.003(2) 0.004(2) 0.005(3)
C10 0.046(4) 0.039(3) 0.039(3) 0.001(3) 0.001(3) 0.003(3)
C11 0.040(3) 0.036(3) 0.030(3) 0.002(3) 0.001(3) 0.003(3)
C12 0.039(3) 0.047(3) 0.029(3) 0.003(3) -0.006(3) 0.007(3)
C13 0.048(4) 0.042(3) 0.046(4) 0.010(3) -0.018(3) 0.001(3)
C14 0.038(3) 0.036(3) 0.043(3) 0.010(3) 0.003(3) 0.006(3)
C15 0.041(3) 0.048(3) 0.028(3) 0.006(3) -0.004(2) 0.001(3)
C16 0.038(3) 0.036(3) 0.032(3) -0.001(3) 0.005(3) -0.007(3)
C17 0.034(3) 0.036(3) 0.060(4) 0.002(3) -0.003(3) 0.006(3)
C18 0.053(4) 0.053(4) 0.058(4) 0.003(3) -0.011(3) -0.017(3)

loop_
_atom_type_symbol
_atom_type_description
_atom_type_scat_dispersion_real
_atom_type_scat_dispersion_imag
_atom_type_scat_source
C C 0.0015 0.0009 'International Tables Vol C Tables 4.2.6.8 and 6.1.1.4'
H H 0.0000 0.0000 'International Tables Vol C Tables 4.2.6.8 and 6.1.1.4'
Br Br 0.1811 1.6452 'International Tables Vol C Tables 4.2.6.8 and 6.1.1.4'
O O 0.0056 0.0036 'International Tables Vol C Tables 4.2.6.8 and 6.1.1.4'

loop_
_geom_angle_atom_site_label_1
_geom_angle_atom_site_label_2
_geom_angle_atom_site_label_3
_geom_angle
C11 O1 C5 112.5(4)
C10 O2 C5 112.7(4)
C10 O3 O4 106.7(4)
C11 O4 O3 105.7(3)
O2 C5 O1 110.2(5)
O2 C5 C7 107.1(6)
O1 C5 C7 107.4(6)
O2 C5 C13 109.5(5)
O1 C5 C13 107.5(5)
C7 C5 C13 115.1(6)
C8 C6 C15 121.8(5)
C8 C6 H6 119.1
C15 C6 H6 119.1
C5 C7 H7A 109.5
C5 C7 H7B 109.5
H7A C7 H7B 109.5
C5 C7 H7C 109.5
H7A C7 H7C 109.5
H7B C7 H7C 109.5
C6 C8 C12 117.6(5)
C6 C8 C11 123.1(5)
C12 C8 C11 119.1(5)
C14 C9 C15 120.8(5)
C14 C9 Br1 118.9(4)
C15 C9 Br1 120.3(4)
O2 C10 O3 108.9(4)
O2 C10 C18 108.8(5)
O3 C10 C18 107.7(5)
O2 C10 C16 109.1(4)
O3 C10 C16 103.0(4)
C18 C10 C16 118.9(5)
O1 C11 O4 109.4(4)
O1 C11 C8 110.0(4)
O4 C11 C8 108.2(4)
O1 C11 C16 109.0(4)
O4 C11 C16 103.4(4)
C8 C11 C16 116.5(4)
C14 C12 C8 121.5(5)
C14 C12 H12 119.3
C8 C12 H12 119.3
C5 C13 C17 109.0(4)
C5 C13 H13A 109.9
C17 C13 H13A 109.9
C5 C13 H13B 109.9
C17 C13 H13B 109.9
H13A C13 H13B 108.3
C9 C14 C12 119.6(5)
C9 C14 H14 120.2
C12 C14 H14 120.2
C6 C15 C9 118.6(5)
C6 C15 H15 120.7
C9 C15 H15 120.7
C17 C16 C10 113.8(4)
C17 C16 C11 112.5(5)
C10 C16 C11 96.4(5)
C17 C16 H16 111.1
C10 C16 H16 111.1
C11 C16 H16 111.1
C16 C17 C13 108.5(5)
C16 C17 H17A 110.0
C13 C17 H17A 110.0
C16 C17 H17B 110.0
C13 C17 H17B 110.0
H17A C17 H17B 108.4
C10 C18 H18A 109.5
C10 C18 H18B 109.5
H18A C18 H18B 109.5
C10 C18 H18C 109.5
H18A C18 H18C 109.5
H18B C18 H18C 109.5

loop_
_geom_bond_atom_site_label_1
_geom_bond_atom_site_label_2
_geom_bond_distance
Br1 C9 1.896(5)
O1 C11 1.417(6)
O1 C5 1.443(7)
O2 C10 1.418(6)
O2 C5 1.425(7)
O3 C10 1.426(6)
O3 O4 1.486(5)
O4 C11 1.425(6)
C5 C7 1.489(7)
C5 C13 1.504(8)
C6 C8 1.380(8)
C6 C15 1.380(8)
C6 H6 0.9300
C7 H7A 0.9600
C7 H7B 0.9600
C7 H7C 0.9600
C8 C12 1.383(7)
C8 C11 1.495(7)
C9 C14 1.361(7)
C9 C15 1.383(7)
C10 C18 1.498(7)
C10 C16 1.528(7)
C11 C16 1.531(8)
C12 C14 1.377(7)
C12 H12 0.9300
C13 C17 1.519(8)
C13 H13A 0.9700
C13 H13B 0.9700
C14 H14 0.9300
C15 H15 0.9300
C16 C17 1.514(8)
C16 H16 0.9800
C17 C16 1.514(8)
C17 C13 1.519(8)
C17 H17A 0.9700
C17 H17B 0.9700
C18 H18A 0.9600
C18 H18B 0.9600
C18 H18C 0.9600

loop_
_geom_hbond_atom_site_label_D
_geom_hbond_atom_site_label_H
_geom_hbond_atom_site_label_A
_geom_hbond_distance_DH
_geom_hbond_distance_HA
_geom_hbond_distance_DA
_geom_hbond_angle_DHA
_geom_hbond_site_symmetry_A
C14 H14 O4 0.93 2.51 3.129(7) 125 1_565
